data_7028327
loop_
_publ_author_name
'Mena, Inmaculada'
'Casado, Miguel A.'
'Polo, V\'ictor'
'Garc\'ia-Ordu\~na, Pilar'
'Lahoz, Fernando J.'
'Oro, Luis A.'

_publ_section_title
;
 P-H activation of secondary phosphanes on a parent amido diiridium
 complex.
;
_journal_issue 4
_journal_name_full 'Dalton transactions (Cambridge, England : 2003)'
_journal_page_first 1609
_journal_page_last 1619
_journal_paper_doi 10.1039/c3dt52911h
_journal_volume 43
_journal_year 2014
_chemical_formula_moiety 'C28 H52 Ir2 P2'
_chemical_formula_sum 'C28 H52 Ir2 P2'
_chemical_formula_weight 835.11
_chemical_name_systematic
;
 ?
;
_space_group_IT_number 14
_symmetry_cell_setting monoclinic
_symmetry_space_group_name_Hall '-P 2ybc'
_symmetry_space_group_name_H-M 'P 1 21/c 1'
_atom_sites_solution_hydrogens geom
_atom_sites_solution_primary direct
_atom_sites_solution_secondary difmap
_audit_creation_method SHELXL-97
_cell_angle_alpha 90.00
_cell_angle_beta 95.2757(6)
_cell_angle_gamma 90.00
_cell_formula_units_Z 4
_cell_length_a 12.0438(6)
_cell_length_b 13.3654(6)
_cell_length_c 17.5773(8)
_cell_measurement_reflns_used 9945
_cell_measurement_temperature 100(2)
_cell_measurement_theta_max 27.457
_cell_measurement_theta_min 2.281
_cell_volume 2817.4(2)
_computing_cell_refinement 'SAINT+ in APEX2 v2008, Bruker AXS'
_computing_data_collection 'APEX2 v2008, Bruker AXS'
_computing_data_reduction 'SAINT+ in APEX2 v2008, Bruker AXS'
_computing_molecular_graphics 'XP program, SHELXTL v6.12, Bruker2000'
_computing_publication_material 'XCIF program, SHELXTLv6.12, BrukerAXS; PARST(Nardelli, 1995)'
_computing_structure_refinement 'SHELXL-97 (Sheldrick, 2008)'
_computing_structure_solution 'SHELXS-97 (Sheldrick, 1997)'
_diffrn_ambient_temperature 100(2)
_diffrn_detector_area_resol_mean 8.26
_diffrn_measured_fraction_theta_full 0.998
_diffrn_measured_fraction_theta_max 0.998
_diffrn_measurement_device_type 'Bruker APEX DUO CCD system'
_diffrn_measurement_method 'narrow \w frames'
_diffrn_radiation_monochromator graphite
_diffrn_radiation_source 'fine-focus sealed tube'
_diffrn_radiation_type MoK\a
_diffrn_radiation_wavelength 0.71073
_diffrn_reflns_av_R_equivalents 0.0277
_diffrn_reflns_av_sigmaI/netI 0.0230
_diffrn_reflns_limit_h_max 15
_diffrn_reflns_limit_h_min -15
_diffrn_reflns_limit_k_max 17
_diffrn_reflns_limit_k_min -16
_diffrn_reflns_limit_l_max 21
_diffrn_reflns_limit_l_min -22
_diffrn_reflns_number 27939
_diffrn_reflns_theta_full 27.48
_diffrn_reflns_theta_max 27.48
_diffrn_reflns_theta_min 1.70
_diffrn_standards_decay_% 0
_exptl_absorpt_coefficient_mu 9.559
_exptl_absorpt_correction_T_max 0.331
_exptl_absorpt_correction_T_min 0.185
_exptl_absorpt_correction_type multi-scan
_exptl_absorpt_process_details
;
 SADABS: Area-Detector Absorption Correction. (1996) Bruker-AXS 
 within APEX2 package. 
;
_exptl_crystal_colour red
_exptl_crystal_density_diffrn 1.968
_exptl_crystal_density_method 'not measured'
_exptl_crystal_description prism
_exptl_crystal_F_000 1616
_exptl_crystal_size_max 0.281
_exptl_crystal_size_mid 0.114
_exptl_crystal_size_min 0.111
_refine_diff_density_max 0.974
_refine_diff_density_min -0.480
_refine_diff_density_rms 0.109
_refine_ls_extinction_method none
_refine_ls_goodness_of_fit_ref 1.032
_refine_ls_hydrogen_treatment mixed
_refine_ls_matrix_type full
_refine_ls_number_parameters 409
_refine_ls_number_reflns 6455
_refine_ls_number_restraints 1
_refine_ls_restrained_S_all 1.032
_refine_ls_R_factor_all 0.0264
_refine_ls_R_factor_gt 0.0173
_refine_ls_shift/su_max 0.001
_refine_ls_shift/su_mean 0.000
_refine_ls_structure_factor_coef Fsqd
_refine_ls_weighting_details 'calc w=1/[\s^2^(Fo^2^)+(0.0147P)^2^+1.3531P] where P=(Fo^2^+2Fc^2^)/3'
_refine_ls_weighting_scheme calc
_refine_ls_wR_factor_gt 0.0369
_refine_ls_wR_factor_ref 0.0400
_reflns_number_gt 5340
_reflns_number_total 6455
_reflns_threshold_expression >2sigma(I)
_cod_data_source_file c3dt52911h.txt
_cod_data_source_block cmpnd_7
_cod_depositor_comments
;
The following automatic conversions were performed:

'_symmetry_cell_setting' value 'Monoclinic' changed to 'monoclinic'
according to
/usr/data/users/saulius/automatic-downloads/current/RSC/lib/dictionaries/cif_core.dic
dictionary named 'cif_core.dic' version 2.4.2 from 2011-04-26.

Automatic conversion script
Id: cif_fix_values 2281 2013-09-26 08:29:07Z andrius 
;
_cod_original_sg_symbol_H-M P21/c
_cod_database_code 7028327

loop_
_symmetry_equiv_pos_as_xyz
'x, y, z'
'-x, y+1/2, -z+1/2'
'-x, -y, -z'
'x, -y-1/2, z-1/2'

loop_
_atom_site_label
_atom_site_type_symbol
_atom_site_fract_x
_atom_site_fract_y
_atom_site_fract_z
_atom_site_U_iso_or_equiv
_atom_site_adp_type
_atom_site_occupancy
_atom_site_symmetry_multiplicity
_atom_site_calc_flag
_atom_site_refinement_flags
Ir1 Ir 0.140002(8) 0.049768(8) 0.264697(6) 0.01326(3) Uani 1 1 d .
Ir2 Ir 0.351113(8) 0.052763(8) 0.242757(6) 0.01288(3) Uani 1 1 d .
P1 P 0.20690(6) 0.06392(5) 0.14792(4) 0.01522(14) Uani 1 1 d .
P2 P 0.28140(6) 0.03872(5) 0.35976(4) 0.01458(14) Uani 1 1 d .
C1 C 0.0061(2) -0.0574(2) 0.23617(18) 0.0228(7) Uani 1 1 d .
C2 C 0.0252(2) -0.0509(2) 0.31683(18) 0.0193(6) Uani 1 1 d .
C3 C -0.0547(3) -0.0003(2) 0.36723(19) 0.0226(6) Uani 1 1 d .
C4 C -0.0225(3) 0.1089(2) 0.3834(2) 0.0286(8) Uani 1 1 d .
C5 C 0.0357(3) 0.1548(2) 0.31965(19) 0.0251(7) Uani 1 1 d .
C6 C -0.0045(2) 0.1487(2) 0.2413(2) 0.0252(7) Uani 1 1 d .
C7 C -0.1121(3) 0.0974(3) 0.2126(2) 0.0328(8) Uani 1 1 d D
C8 C -0.0935(3) -0.0120(3) 0.1905(2) 0.0310(8) Uani 1 1 d .
C9 C 0.4650(2) -0.0630(2) 0.21379(18) 0.0211(6) Uani 1 1 d .
C10 C 0.5031(2) -0.0258(2) 0.28767(18) 0.0203(6) Uani 1 1 d .
C11 C 0.6065(3) 0.0385(2) 0.3028(2) 0.0244(7) Uani 1 1 d .
C12 C 0.5782(2) 0.1508(2) 0.29847(18) 0.0229(6) Uani 1 1 d .
C13 C 0.4738(2) 0.1715(2) 0.24630(18) 0.0202(6) Uani 1 1 d .
C14 C 0.4583(2) 0.1353(2) 0.17041(17) 0.0186(6) Uani 1 1 d .
C15 C 0.5443(3) 0.0719(2) 0.1332(2) 0.0258(7) Uani 1 1 d .
C16 C 0.5267(3) -0.0403(2) 0.1441(2) 0.0264(7) Uani 1 1 d .
C17 C 0.1820(3) -0.0322(2) 0.07129(18) 0.0224(6) Uani 1 1 d .
C18 C 0.2077(3) -0.1376(2) 0.10272(19) 0.0309(8) Uani 1 1 d .
H18A H 0.1779 -0.1874 0.0654 0.046 Uiso 1 1 calc R
H18B H 0.1731 -0.1465 0.1506 0.046 Uiso 1 1 calc R
H18C H 0.2886 -0.1461 0.1123 0.046 Uiso 1 1 calc R
C19 C 0.2477(3) -0.0126(2) 0.00266(18) 0.0305(7) Uani 1 1 d .
H19A H 0.3264 -0.0019 0.0202 0.046 Uiso 1 1 calc R
H19B H 0.2180 0.0470 -0.0246 0.046 Uiso 1 1 calc R
H19C H 0.2409 -0.0705 -0.0317 0.046 Uiso 1 1 calc R
C20 C 0.1897(3) 0.1819(2) 0.09220(17) 0.0210(6) Uani 1 1 d .
C21 C 0.2118(3) 0.2748(2) 0.14230(18) 0.0246(7) Uani 1 1 d .
H21A H 0.2159 0.3339 0.1097 0.037 Uiso 1 1 calc R
H21B H 0.2826 0.2667 0.1740 0.037 Uiso 1 1 calc R
H21C H 0.1511 0.2832 0.1753 0.037 Uiso 1 1 calc R
C22 C 0.0762(3) 0.1891(2) 0.04558(19) 0.0314(8) Uani 1 1 d .
H22A H 0.0167 0.1843 0.0799 0.047 Uiso 1 1 calc R
H22B H 0.0686 0.1344 0.0084 0.047 Uiso 1 1 calc R
H22C H 0.0705 0.2534 0.0186 0.047 Uiso 1 1 calc R
C23 C 0.3056(3) -0.0775(2) 0.41661(17) 0.0197(6) Uani 1 1 d .
C24 C 0.2299(3) -0.0863(2) 0.48163(17) 0.0262(7) Uani 1 1 d .
H24A H 0.1522 -0.0933 0.4602 0.039 Uiso 1 1 calc R
H24B H 0.2375 -0.0262 0.5135 0.039 Uiso 1 1 calc R
H24C H 0.2514 -0.1452 0.5128 0.039 Uiso 1 1 calc R
C25 C 0.2968(3) -0.1718(2) 0.36679(18) 0.0255(7) Uani 1 1 d .
H25A H 0.3121 -0.2309 0.3990 0.038 Uiso 1 1 calc R
H25B H 0.3513 -0.1681 0.3287 0.038 Uiso 1 1 calc R
H25C H 0.2215 -0.1767 0.3408 0.038 Uiso 1 1 calc R
C26 C 0.3035(2) 0.1377(2) 0.43433(16) 0.0193(6) Uani 1 1 d .
C27 C 0.4069(3) 0.1212(2) 0.49020(18) 0.0265(7) Uani 1 1 d .
H27A H 0.4727 0.1146 0.4617 0.040 Uiso 1 1 calc R
H27B H 0.3976 0.0600 0.5197 0.040 Uiso 1 1 calc R
H27C H 0.4168 0.1784 0.5250 0.040 Uiso 1 1 calc R
C28 C 0.3110(3) 0.2404(2) 0.39707(18) 0.0251(7) Uani 1 1 d .
H28A H 0.3070 0.2926 0.4359 0.038 Uiso 1 1 calc R
H28B H 0.2490 0.2485 0.3574 0.038 Uiso 1 1 calc R
H28C H 0.3819 0.2460 0.3741 0.038 Uiso 1 1 calc R
H1 H 0.029(3) -0.117(3) 0.2148(19) 0.033(9) Uiso 1 1 d .
H2 H 0.069(2) -0.104(2) 0.3428(17) 0.020(8) Uiso 1 1 d .
H3A H -0.056(3) -0.034(2) 0.4154(19) 0.024(8) Uiso 1 1 d .
H3B H -0.127(3) -0.001(2) 0.3422(17) 0.020(8) Uiso 1 1 d .
H4A H 0.028(3) 0.110(2) 0.431(2) 0.034(10) Uiso 1 1 d .
H4B H -0.086(3) 0.149(3) 0.392(2) 0.041(10) Uiso 1 1 d .
H5 H 0.075(3) 0.213(3) 0.3324(19) 0.034(10) Uiso 1 1 d .
H6 H 0.016(2) 0.200(2) 0.2118(17) 0.020(8) Uiso 1 1 d .
H7A H -0.163(3) 0.098(3) 0.250(2) 0.039(10) Uiso 1 1 d .
H7B H -0.149(3) 0.139(2) 0.1667(17) 0.040(10) Uiso 1 1 d D
H8A H -0.160(3) -0.051(2) 0.1958(19) 0.031(9) Uiso 1 1 d .
H8B H -0.079(3) -0.015(2) 0.137(2) 0.035(10) Uiso 1 1 d .
H9 H 0.425(2) -0.124(2) 0.2123(16) 0.015(8) Uiso 1 1 d .
H10 H 0.489(2) -0.069(2) 0.3301(17) 0.018(8) Uiso 1 1 d .
H11A H 0.647(3) 0.022(3) 0.352(2) 0.037(10) Uiso 1 1 d .
H11B H 0.654(2) 0.020(2) 0.2644(16) 0.015(8) Uiso 1 1 d .
H13 H 0.441(2) 0.231(2) 0.2560(17) 0.021(8) Uiso 1 1 d .
H12A H 0.571(2) 0.172(2) 0.3480(17) 0.011(7) Uiso 1 1 d .
H12B H 0.640(2) 0.192(2) 0.2822(17) 0.019(8) Uiso 1 1 d .
H14 H 0.410(2) 0.177(2) 0.1335(17) 0.014(7) Uiso 1 1 d .
H15A H 0.619(3) 0.091(2) 0.1527(19) 0.032(9) Uiso 1 1 d .
H15B H 0.540(3) 0.086(2) 0.080(2) 0.026(9) Uiso 1 1 d .
H16A H 0.597(3) -0.077(2) 0.1484(18) 0.023(8) Uiso 1 1 d .
H16B H 0.481(3) -0.072(3) 0.101(2) 0.039(10) Uiso 1 1 d .
H17 H 0.112(3) -0.025(2) 0.0584(19) 0.026(9) Uiso 1 1 d .
H20 H 0.243(3) 0.180(2) 0.0586(19) 0.029(9) Uiso 1 1 d .
H23 H 0.377(3) -0.076(2) 0.4385(17) 0.017(8) Uiso 1 1 d .
H26 H 0.239(3) 0.132(2) 0.4609(17) 0.022(8) Uiso 1 1 d .

loop_
_atom_site_aniso_label
_atom_site_aniso_U_11
_atom_site_aniso_U_22
_atom_site_aniso_U_33
_atom_site_aniso_U_23
_atom_site_aniso_U_13
_atom_site_aniso_U_12
Ir1 0.01102(6) 0.01277(6) 0.01602(6) 0.00080(4) 0.00139(4) 0.00021(4)
Ir2 0.01123(6) 0.01197(6) 0.01557(6) 0.00057(4) 0.00198(4) 0.00044(4)
P1 0.0154(3) 0.0148(3) 0.0153(3) 0.0009(3) 0.0005(3) 0.0007(3)
P2 0.0137(3) 0.0144(3) 0.0156(4) 0.0014(3) 0.0010(3) 0.0004(3)
C1 0.0174(15) 0.0221(16) 0.0286(17) -0.0065(13) 0.0010(13) -0.0062(12)
C2 0.0130(14) 0.0150(14) 0.0302(17) 0.0027(12) 0.0031(12) -0.0032(11)
C3 0.0170(16) 0.0255(16) 0.0259(17) 0.0028(13) 0.0052(13) -0.0035(13)
C4 0.0226(17) 0.0273(18) 0.038(2) -0.0092(14) 0.0135(16) -0.0023(14)
C5 0.0210(16) 0.0149(15) 0.042(2) -0.0035(13) 0.0133(14) -0.0009(13)
C6 0.0187(15) 0.0191(16) 0.039(2) 0.0093(14) 0.0091(14) 0.0054(12)
C7 0.0132(16) 0.043(2) 0.042(2) 0.0102(17) 0.0019(15) 0.0046(14)
C8 0.0186(17) 0.043(2) 0.030(2) -0.0031(15) -0.0047(14) -0.0043(15)
C9 0.0172(15) 0.0145(15) 0.0320(18) 0.0010(12) 0.0044(13) 0.0038(12)
C10 0.0144(14) 0.0186(15) 0.0279(17) 0.0053(12) 0.0019(12) 0.0060(11)
C11 0.0151(15) 0.0283(17) 0.0289(18) 0.0030(14) -0.0020(13) 0.0035(13)
C12 0.0175(15) 0.0253(16) 0.0255(17) -0.0039(13) 0.0005(13) -0.0049(13)
C13 0.0170(14) 0.0160(15) 0.0286(17) 0.0007(12) 0.0068(13) -0.0034(12)
C14 0.0144(14) 0.0184(15) 0.0238(16) 0.0037(12) 0.0056(12) -0.0016(11)
C15 0.0198(16) 0.0291(17) 0.0297(19) 0.0002(14) 0.0088(14) 0.0002(13)
C16 0.0237(17) 0.0256(17) 0.0311(18) -0.0041(14) 0.0092(14) 0.0057(14)
C17 0.0178(16) 0.0234(16) 0.0254(17) -0.0052(12) -0.0018(13) 0.0000(13)
C18 0.041(2) 0.0181(16) 0.0349(19) -0.0038(13) 0.0091(16) -0.0001(14)
C19 0.0383(19) 0.0318(18) 0.0215(17) -0.0066(14) 0.0025(14) -0.0002(15)
C20 0.0212(16) 0.0223(16) 0.0195(16) 0.0058(12) 0.0021(12) 0.0015(12)
C21 0.0258(17) 0.0177(15) 0.0306(18) 0.0050(12) 0.0042(13) 0.0034(13)
C22 0.0303(18) 0.0309(18) 0.0312(19) 0.0108(14) -0.0067(15) 0.0039(14)
C23 0.0160(15) 0.0204(15) 0.0227(16) 0.0037(12) 0.0008(12) -0.0013(12)
C24 0.0289(18) 0.0279(17) 0.0223(17) 0.0084(13) 0.0058(13) -0.0031(14)
C25 0.0264(17) 0.0165(15) 0.0343(19) 0.0036(12) 0.0064(14) 0.0005(13)
C26 0.0188(15) 0.0232(15) 0.0163(15) -0.0031(11) 0.0030(12) -0.0007(12)
C27 0.0258(17) 0.0284(17) 0.0243(17) -0.0033(13) -0.0035(13) -0.0037(13)
C28 0.0306(18) 0.0182(15) 0.0266(17) -0.0049(12) 0.0030(13) -0.0016(13)

loop_
_atom_type_symbol
_atom_type_description
_atom_type_scat_dispersion_real
_atom_type_scat_dispersion_imag
_atom_type_scat_source
C C 0.0030 0.0020 'International Tables Vol C Tables 4.2.6.8 and 6.1.1.4'
H H 0.0000 0.0000 'International Tables Vol C Tables 4.2.6.8 and 6.1.1.4'
Ir Ir -1.4440 7.9890 'International Tables Vol C Tables 4.2.6.8 and 6.1.1.4'
P P 0.1020 0.0940 'International Tables Vol C Tables 4.2.6.8 and 6.1.1.4'

loop_
_geom_angle_atom_site_label_1
_geom_angle_atom_site_label_2
_geom_angle_atom_site_label_3
_geom_angle
C5 Ir1 C1 94.67(12)
C5 Ir1 C2 78.33(11)
C1 Ir1 C2 37.87(11)
C5 Ir1 C6 37.96(12)
C1 Ir1 C6 78.24(12)
C2 Ir1 C6 85.91(11)
C5 Ir1 P2 98.03(10)
C1 Ir1 P2 127.82(9)
C2 Ir1 P2 96.39(9)
C6 Ir1 P2 134.65(9)
C5 Ir1 P1 127.89(9)
C1 Ir1 P1 99.35(8)
C2 Ir1 P1 135.76(8)
C6 Ir1 P1 96.96(8)
P2 Ir1 P1 111.30(3)
C5 Ir1 Ir2 131.95(8)
C1 Ir1 Ir2 133.37(8)
C2 Ir1 Ir2 137.15(8)
C6 Ir1 Ir2 136.93(8)
P2 Ir1 Ir2 55.671(17)
P1 Ir1 Ir2 55.634(19)
C9 Ir2 C13 94.91(11)
C9 Ir2 C14 78.63(11)
C13 Ir2 C14 37.91(11)
C9 Ir2 C10 38.24(12)
C13 Ir2 C10 78.24(11)
C14 Ir2 C10 86.17(11)
C9 Ir2 P1 109.24(9)
C13 Ir2 P1 116.18(9)
C14 Ir2 P1 89.58(8)
C10 Ir2 P1 147.34(8)
C9 Ir2 P2 116.40(8)
C13 Ir2 P2 109.78(8)
C14 Ir2 P2 147.47(8)
C10 Ir2 P2 90.02(8)
P1 Ir2 P2 109.88(2)
C9 Ir2 Ir1 132.32(8)
C13 Ir2 Ir1 132.77(8)
C14 Ir2 Ir1 136.74(8)
C10 Ir2 Ir1 137.09(8)
P1 Ir2 Ir1 54.978(17)
P2 Ir2 Ir1 54.906(18)
C20 P1 C17 101.60(14)
C20 P1 Ir1 120.89(10)
C17 P1 Ir1 123.10(10)
C20 P1 Ir2 118.51(10)
C17 P1 Ir2 122.65(11)
Ir1 P1 Ir2 69.39(2)
C23 P2 C26 102.13(14)
C23 P2 Ir1 121.26(10)
C26 P2 Ir1 121.26(10)
C23 P2 Ir2 119.85(9)
C26 P2 Ir2 122.05(9)
Ir1 P2 Ir2 69.42(2)
C2 C1 C8 123.7(3)
C2 C1 Ir1 71.42(16)
C8 C1 Ir1 113.2(2)
C2 C1 H1 115(2)
C8 C1 H1 112(2)
Ir1 C1 H1 114(2)
C1 C2 C3 123.7(3)
C1 C2 Ir1 70.71(16)
C3 C2 Ir1 115.25(19)
C1 C2 H2 117.3(18)
C3 C2 H2 113.1(17)
Ir1 C2 H2 108.2(17)
C2 C3 C4 111.6(2)
C2 C3 H3A 111.5(18)
C4 C3 H3A 107.9(19)
C2 C3 H3B 109.4(19)
C4 C3 H3B 107.7(19)
H3A C3 H3B 109(3)
C5 C4 C3 112.2(3)
C5 C4 H4A 109(2)
C3 C4 H4A 108(2)
C5 C4 H4B 109(2)
C3 C4 H4B 112(2)
H4A C4 H4B 107(3)
C6 C5 C4 123.9(3)
C6 C5 Ir1 71.99(17)
C4 C5 Ir1 113.3(2)
C6 C5 H5 114(2)
C4 C5 H5 115(2)
Ir1 C5 H5 110(2)
C5 C6 C7 123.7(3)
C5 C6 Ir1 70.05(17)
C7 C6 Ir1 115.5(2)
C5 C6 H6 115(2)
C7 C6 H6 115(2)
Ir1 C6 H6 107.8(19)
C6 C7 C8 112.1(3)
C6 C7 H7A 111(2)
C8 C7 H7A 108(2)
C6 C7 H7B 108.3(19)
C8 C7 H7B 111.7(19)
H7A C7 H7B 106(3)
C1 C8 C7 112.1(3)
C1 C8 H8A 111(2)
C7 C8 H8A 110.1(19)
C1 C8 H8B 107(2)
C7 C8 H8B 109(2)
H8A C8 H8B 107(3)
C10 C9 C16 121.6(3)
C10 C9 Ir2 72.16(16)
C16 C9 Ir2 114.5(2)
C10 C9 H9 116.5(18)
C16 C9 H9 115.6(17)
Ir2 C9 H9 107.1(17)
C9 C10 C11 123.2(3)
C9 C10 Ir2 69.60(16)
C11 C10 Ir2 115.87(19)
C9 C10 H10 115.5(18)
C11 C10 H10 113.6(19)
Ir2 C10 H10 111.1(17)
C10 C11 C12 111.7(2)
C10 C11 H11A 112(2)
C12 C11 H11A 111(2)
C10 C11 H11B 105.2(17)
C12 C11 H11B 111.3(18)
H11A C11 H11B 106(3)
C13 C12 C11 112.1(3)
C13 C12 H12A 111.9(18)
C11 C12 H12A 106.6(17)
C13 C12 H12B 109.3(17)
C11 C12 H12B 112.9(16)
H12A C12 H12B 104(2)
C14 C13 C12 122.6(3)
C14 C13 Ir2 72.05(16)
C12 C13 Ir2 114.2(2)
C14 C13 H13 117(2)
C12 C13 H13 113(2)
Ir2 C13 H13 110.0(19)
C13 C14 C15 123.8(3)
C13 C14 Ir2 70.05(15)
C15 C14 Ir2 115.27(19)
C13 C14 H14 116.2(16)
C15 C14 H14 113.9(16)
Ir2 C14 H14 108.7(16)
C16 C15 C14 112.5(2)
C16 C15 H15A 110(2)
C14 C15 H15A 110(2)
C16 C15 H15B 108.9(19)
C14 C15 H15B 109.1(19)
H15A C15 H15B 105(3)
C9 C16 C15 112.3(2)
C9 C16 H16A 108.8(18)
C15 C16 H16A 111.8(18)
C9 C16 H16B 105(2)
C15 C16 H16B 113(2)
H16A C16 H16B 105(3)
C19 C17 C18 109.9(3)
C19 C17 P1 113.1(2)
C18 C17 P1 111.0(2)
C19 C17 H17 110(2)
C18 C17 H17 111(2)
P1 C17 H17 102(2)
C17 C18 H18A 109.5
C17 C18 H18B 109.5
H18A C18 H18B 109.5
C17 C18 H18C 109.5
H18A C18 H18C 109.5
H18B C18 H18C 109.5
C17 C19 H19A 109.5
C17 C19 H19B 109.5
H19A C19 H19B 109.5
C17 C19 H19C 109.5
H19A C19 H19C 109.5
H19B C19 H19C 109.5
C21 C20 C22 110.9(2)
C21 C20 P1 112.3(2)
C22 C20 P1 112.7(2)
C21 C20 H20 107(2)
C22 C20 H20 108(2)
P1 C20 H20 106(2)
C20 C21 H21A 109.5
C20 C21 H21B 109.5
H21A C21 H21B 109.5
C20 C21 H21C 109.5
H21A C21 H21C 109.5
H21B C21 H21C 109.5
C20 C22 H22A 109.5
C20 C22 H22B 109.5
H22A C22 H22B 109.5
C20 C22 H22C 109.5
H22A C22 H22C 109.5
H22B C22 H22C 109.5
C24 C23 C25 110.4(2)
C24 C23 P2 113.0(2)
C25 C23 P2 112.4(2)
C24 C23 H23 107.0(19)
C25 C23 H23 105.6(19)
P2 C23 H23 107.9(18)
C23 C24 H24A 109.5
C23 C24 H24B 109.5
H24A C24 H24B 109.5
C23 C24 H24C 109.5
H24A C24 H24C 109.5
H24B C24 H24C 109.5
C23 C25 H25A 109.5
C23 C25 H25B 109.5
H25A C25 H25B 109.5
C23 C25 H25C 109.5
H25A C25 H25C 109.5
H25B C25 H25C 109.5
C28 C26 C27 109.1(2)
C28 C26 P2 110.3(2)
C27 C26 P2 113.9(2)
C28 C26 H26 111.7(18)
C27 C26 H26 109.1(19)
P2 C26 H26 102.6(18)
C26 C27 H27A 109.5
C26 C27 H27B 109.5
H27A C27 H27B 109.5
C26 C27 H27C 109.5
H27A C27 H27C 109.5
H27B C27 H27C 109.5
C26 C28 H28A 109.5
C26 C28 H28B 109.5
H28A C28 H28B 109.5
C26 C28 H28C 109.5
H28A C28 H28C 109.5
H28B C28 H28C 109.5

loop_
_geom_bond_atom_site_label_1
_geom_bond_atom_site_label_2
_geom_bond_distance
Ir1 C5 2.169(3)
Ir1 C1 2.180(3)
Ir1 C2 2.189(3)
Ir1 C6 2.194(3)
Ir1 P2 2.2783(7)
Ir1 P1 2.2808(7)
Ir1 Ir2 2.60679(18)
Ir2 C9 2.160(3)
Ir2 C13 2.165(3)
Ir2 C14 2.192(3)
Ir2 C10 2.193(3)
Ir2 P1 2.2989(8)
Ir2 P2 2.2994(7)
P1 C20 1.858(3)
P1 C17 1.866(3)
P2 C23 1.856(3)
P2 C26 1.864(3)
C1 C2 1.418(4)
C1 C8 1.509(5)
C1 H1 0.93(3)
C2 C3 1.525(4)
C2 H2 0.97(3)
C3 C4 1.529(4)
C3 H3A 0.96(3)
C3 H3B 0.94(3)
C4 C5 1.507(4)
C4 H4A 0.99(3)
C4 H4B 0.96(3)
C5 C6 1.419(5)
C5 H5 0.93(3)
C6 C7 1.512(5)
C6 H6 0.91(3)
C7 C8 1.534(5)
C7 H7A 0.94(3)
C7 H7B 1.04(3)
C8 H8A 0.96(3)
C8 H8B 0.98(3)
C9 C10 1.426(4)
C9 C16 1.521(4)
C9 H9 0.95(3)
C10 C11 1.517(4)
C10 H10 0.97(3)
C11 C12 1.539(4)
C11 H11A 0.98(4)
C11 H11B 0.96(3)
C12 C13 1.513(4)
C12 H12A 0.93(3)
C12 H12B 0.99(3)
C13 C14 1.415(4)
C13 H13 0.91(3)
C14 C15 1.531(4)
C14 H14 1.00(3)
C15 C16 1.529(4)
C15 H15A 0.97(3)
C15 H15B 0.95(3)
C16 H16A 0.97(3)
C16 H16B 0.99(4)
C17 C19 1.524(4)
C17 C18 1.534(4)
C17 H17 0.86(3)
C18 H18A 0.9800
C18 H18B 0.9800
C18 H18C 0.9800
C19 H19A 0.9800
C19 H19B 0.9800
C19 H19C 0.9800
C20 C21 1.531(4)
C20 C22 1.531(4)
C20 H20 0.91(3)
C21 H21A 0.9800
C21 H21B 0.9800
C21 H21C 0.9800
C22 H22A 0.9800
C22 H22B 0.9800
C22 H22C 0.9800
C23 C24 1.531(4)
C23 C25 1.533(4)
C23 H23 0.91(3)
C24 H24A 0.9800
C24 H24B 0.9800
C24 H24C 0.9800
C25 H25A 0.9800
C25 H25B 0.9800
C25 H25C 0.9800
C26 C28 1.527(4)
C26 C27 1.529(4)
C26 H26 0.94(3)
C27 H27A 0.9800
C27 H27B 0.9800
C27 H27C 0.9800
C28 H28A 0.9800
C28 H28B 0.9800
C28 H28C 0.9800

loop_
_geom_torsion_atom_site_label_1
_geom_torsion_atom_site_label_2
_geom_torsion_atom_site_label_3
_geom_torsion_atom_site_label_4
_geom_torsion
C5 Ir1 Ir2 C9 162.71(17)
C1 Ir1 Ir2 C9 -16.65(16)
C2 Ir1 Ir2 C9 38.01(16)
C6 Ir1 Ir2 C9 -143.51(18)
P2 Ir1 Ir2 C9 95.45(12)
P1 Ir1 Ir2 C9 -84.60(12)
C5 Ir1 Ir2 C13 -17.77(17)
C1 Ir1 Ir2 C13 162.87(16)
C2 Ir1 Ir2 C13 -142.47(16)
C6 Ir1 Ir2 C13 36.01(18)
P2 Ir1 Ir2 C13 -85.03(11)
P1 Ir1 Ir2 C13 94.92(11)
C5 Ir1 Ir2 C14 -71.94(17)
C1 Ir1 Ir2 C14 108.70(16)
C2 Ir1 Ir2 C14 163.36(16)
C6 Ir1 Ir2 C14 -18.16(18)
P2 Ir1 Ir2 C14 -139.20(12)
P1 Ir1 Ir2 C14 40.75(12)
C5 Ir1 Ir2 C10 108.21(17)
C1 Ir1 Ir2 C10 -71.16(17)
C2 Ir1 Ir2 C10 -16.50(17)
C6 Ir1 Ir2 C10 161.98(18)
P2 Ir1 Ir2 C10 40.94(12)
P1 Ir1 Ir2 C10 -139.11(12)
C5 Ir1 Ir2 P1 -112.68(12)
C1 Ir1 Ir2 P1 67.95(12)
C2 Ir1 Ir2 P1 122.61(12)
C6 Ir1 Ir2 P1 -58.90(14)
P2 Ir1 Ir2 P1 -179.94(3)
C5 Ir1 Ir2 P2 67.26(12)
C1 Ir1 Ir2 P2 -112.10(12)
C2 Ir1 Ir2 P2 -57.44(12)
C6 Ir1 Ir2 P2 121.04(14)
P1 Ir1 Ir2 P2 179.94(3)
C5 Ir1 P1 C20 7.94(17)
C1 Ir1 P1 C20 111.39(14)
C2 Ir1 P1 C20 123.51(16)
C6 Ir1 P1 C20 32.23(15)
P2 Ir1 P1 C20 -111.62(12)
Ir2 Ir1 P1 C20 -111.67(12)
C5 Ir1 P1 C17 -124.10(17)
C1 Ir1 P1 C17 -20.65(15)
C2 Ir1 P1 C17 -8.53(17)
C6 Ir1 P1 C17 -99.81(15)
P2 Ir1 P1 C17 116.34(13)
Ir2 Ir1 P1 C17 116.29(13)
C5 Ir1 P1 Ir2 119.61(11)
C1 Ir1 P1 Ir2 -136.94(9)
C2 Ir1 P1 Ir2 -124.81(11)
C6 Ir1 P1 Ir2 143.90(9)
P2 Ir1 P1 Ir2 0.05(3)
C9 Ir2 P1 C20 -116.40(14)
C13 Ir2 P1 C20 -10.59(14)
C14 Ir2 P1 C20 -38.60(13)
C10 Ir2 P1 C20 -120.84(18)
P2 Ir2 P1 C20 114.78(11)
Ir1 Ir2 P1 C20 114.83(11)
C9 Ir2 P1 C17 11.90(15)
C13 Ir2 P1 C17 117.72(14)
C14 Ir2 P1 C17 89.70(14)
C10 Ir2 P1 C17 7.47(19)
P2 Ir2 P1 C17 -116.92(12)
Ir1 Ir2 P1 C17 -116.87(12)
C9 Ir2 P1 Ir1 128.77(8)
C13 Ir2 P1 Ir1 -125.41(9)
C14 Ir2 P1 Ir1 -153.43(8)
C10 Ir2 P1 Ir1 124.34(14)
P2 Ir2 P1 Ir1 -0.05(3)
C5 Ir1 P2 C23 110.64(13)
C1 Ir1 P2 C23 8.31(15)
C2 Ir1 P2 C23 31.57(13)
C6 Ir1 P2 C23 122.13(15)
P1 Ir1 P2 C23 -113.26(11)
Ir2 Ir1 P2 C23 -113.20(11)
C5 Ir1 P2 C26 -20.36(13)
C1 Ir1 P2 C26 -122.69(14)
C2 Ir1 P2 C26 -99.42(13)
C6 Ir1 P2 C26 -8.86(16)
P1 Ir1 P2 C26 115.75(11)
Ir2 Ir1 P2 C26 115.80(11)
C5 Ir1 P2 Ir2 -136.16(8)
C1 Ir1 P2 Ir2 121.51(10)
C2 Ir1 P2 Ir2 144.78(8)
C6 Ir1 P2 Ir2 -124.67(11)
P1 Ir1 P2 Ir2 -0.05(3)
C9 Ir2 P2 C23 -9.68(15)
C13 Ir2 P2 C23 -115.93(14)
C14 Ir2 P2 C23 -121.33(18)
C10 Ir2 P2 C23 -38.44(14)
P1 Ir2 P2 C23 115.11(12)
Ir1 Ir2 P2 C23 115.07(12)
C9 Ir2 P2 C26 120.49(15)
C13 Ir2 P2 C26 14.24(15)
C14 Ir2 P2 C26 8.85(19)
C10 Ir2 P2 C26 91.74(14)
P1 Ir2 P2 C26 -114.71(12)
Ir1 Ir2 P2 C26 -114.76(12)
C9 Ir2 P2 Ir1 -124.74(10)
C13 Ir2 P2 Ir1 129.00(9)
C14 Ir2 P2 Ir1 123.61(15)
C10 Ir2 P2 Ir1 -153.50(8)
P1 Ir2 P2 Ir1 0.05(3)
C5 Ir1 C1 C2 -64.17(19)
C6 Ir1 C1 C2 -98.58(18)
P2 Ir1 C1 C2 39.8(2)
P1 Ir1 C1 C2 166.19(15)
Ir2 Ir1 C1 C2 115.35(16)
C5 Ir1 C1 C8 55.4(2)
C2 Ir1 C1 C8 119.5(3)
C6 Ir1 C1 C8 21.0(2)
P2 Ir1 C1 C8 159.30(18)
P1 Ir1 C1 C8 -74.3(2)
Ir2 Ir1 C1 C8 -125.1(2)
C8 C1 C2 C3 2.1(5)
Ir1 C1 C2 C3 108.1(3)
C8 C1 C2 Ir1 -105.9(3)
C5 Ir1 C2 C1 113.6(2)
C6 Ir1 C2 C1 76.05(19)
P2 Ir1 C2 C1 -149.44(16)
P1 Ir1 C2 C1 -19.7(2)
Ir2 Ir1 C2 C1 -104.99(18)
C5 Ir1 C2 C3 -5.4(2)
C1 Ir1 C2 C3 -119.0(3)
C6 Ir1 C2 C3 -42.9(2)
P2 Ir1 C2 C3 91.6(2)
P1 Ir1 C2 C3 -138.73(19)
Ir2 Ir1 C2 C3 136.01(19)
C1 C2 C3 C4 -94.1(4)
Ir1 C2 C3 C4 -11.2(4)
C2 C3 C4 C5 29.1(4)
C3 C4 C5 C6 49.0(4)
C3 C4 C5 Ir1 -34.3(4)
C1 Ir1 C5 C6 -64.07(19)
C2 Ir1 C5 C6 -98.41(19)
P2 Ir1 C5 C6 166.68(16)
P1 Ir1 C5 C6 41.6(2)
Ir2 Ir1 C5 C6 116.40(17)
C1 Ir1 C5 C4 55.9(3)
C2 Ir1 C5 C4 21.5(2)
C6 Ir1 C5 C4 119.9(3)
P2 Ir1 C5 C4 -73.4(2)
P1 Ir1 C5 C4 161.5(2)
Ir2 Ir1 C5 C4 -123.7(2)
C4 C5 C6 C7 1.5(5)
Ir1 C5 C6 C7 107.9(3)
C4 C5 C6 Ir1 -106.4(3)
C1 Ir1 C6 C5 113.72(19)
C2 Ir1 C6 C5 76.23(18)
P2 Ir1 C6 C5 -18.7(2)
P1 Ir1 C6 C5 -148.13(16)
Ir2 Ir1 C6 C5 -102.73(18)
C5 Ir1 C6 C7 -118.8(3)
C1 Ir1 C6 C7 -5.1(2)
C2 Ir1 C6 C7 -42.6(2)
P2 Ir1 C6 C7 -137.5(2)
P1 Ir1 C6 C7 93.1(2)
Ir2 Ir1 C6 C7 138.47(19)
C5 C6 C7 C8 -93.4(4)
Ir1 C6 C7 C8 -11.2(4)
C2 C1 C8 C7 49.0(4)
Ir1 C1 C8 C7 -33.5(3)
C6 C7 C8 C1 28.7(4)
C13 Ir2 C9 C10 63.93(18)
C14 Ir2 C9 C10 98.34(18)
P1 Ir2 C9 C10 -176.13(15)
P2 Ir2 C9 C10 -51.01(18)
Ir1 Ir2 C9 C10 -116.42(16)
C13 Ir2 C9 C16 -53.4(3)
C14 Ir2 C9 C16 -19.0(2)
C10 Ir2 C9 C16 -117.3(3)
P1 Ir2 C9 C16 66.6(2)
P2 Ir2 C9 C16 -168.3(2)
Ir1 Ir2 C9 C16 126.3(2)
C16 C9 C10 C11 0.1(4)
Ir2 C9 C10 C11 -108.2(3)
C16 C9 C10 Ir2 108.3(3)
C13 Ir2 C10 C9 -113.91(19)
C14 Ir2 C10 C9 -76.45(18)
P1 Ir2 C10 C9 6.8(3)
P2 Ir2 C10 C9 135.88(16)
Ir1 Ir2 C10 C9 103.45(17)
C9 Ir2 C10 C11 117.9(3)
C13 Ir2 C10 C11 4.0(2)
C14 Ir2 C10 C11 41.5(2)
P1 Ir2 C10 C11 124.7(2)
P2 Ir2 C10 C11 -106.2(2)
Ir1 Ir2 C10 C11 -138.60(18)
C9 C10 C11 C12 93.0(3)
Ir2 C10 C11 C12 11.4(3)
C10 C11 C12 C13 -27.2(4)
C11 C12 C13 C14 -52.0(4)
C11 C12 C13 Ir2 31.5(3)
C9 Ir2 C13 C14 64.39(19)
C10 Ir2 C13 C14 98.99(18)
P1 Ir2 C13 C14 -49.86(18)
P2 Ir2 C13 C14 -175.28(15)
Ir1 Ir2 C13 C14 -115.26(16)
C9 Ir2 C13 C12 -54.0(2)
C14 Ir2 C13 C12 -118.4(3)
C10 Ir2 C13 C12 -19.4(2)
P1 Ir2 C13 C12 -168.23(18)
P2 Ir2 C13 C12 66.4(2)
Ir1 Ir2 C13 C12 126.38(18)
C12 C13 C14 C15 0.1(4)
Ir2 C13 C14 C15 -107.7(3)
C12 C13 C14 Ir2 107.8(3)
C9 Ir2 C14 C13 -113.59(19)
C10 Ir2 C14 C13 -75.73(18)
P1 Ir2 C14 C13 136.68(17)
P2 Ir2 C14 C13 8.3(3)
Ir1 Ir2 C14 C13 104.37(18)
C9 Ir2 C14 C15 5.3(2)
C13 Ir2 C14 C15 118.9(3)
C10 Ir2 C14 C15 43.2(2)
P1 Ir2 C14 C15 -104.4(2)
P2 Ir2 C14 C15 127.2(2)
Ir1 Ir2 C14 C15 -136.7(2)
C13 C14 C15 C16 90.9(4)
Ir2 C14 C15 C16 8.8(4)
C10 C9 C16 C15 -54.0(4)
Ir2 C9 C16 C15 29.5(4)
C14 C15 C16 C9 -24.3(4)
C20 P1 C17 C19 48.2(3)
Ir1 P1 C17 C19 -172.42(19)
Ir2 P1 C17 C19 -87.1(2)
C20 P1 C17 C18 172.2(2)
Ir1 P1 C17 C18 -48.4(3)
Ir2 P1 C17 C18 37.0(3)
C17 P1 C20 C21 -177.3(2)
Ir1 P1 C20 C21 42.2(2)
Ir2 P1 C20 C21 -39.7(2)
C17 P1 C20 C22 56.6(2)
Ir1 P1 C20 C22 -83.9(2)
Ir2 P1 C20 C22 -165.79(18)
C26 P2 C23 C24 56.5(2)
Ir1 P2 C23 C24 -82.2(2)
Ir2 P2 C23 C24 -164.95(18)
C26 P2 C23 C25 -177.6(2)
Ir1 P2 C23 C25 43.7(2)
Ir2 P2 C23 C25 -39.1(2)
C23 P2 C26 C28 168.3(2)
Ir1 P2 C26 C28 -53.0(2)
Ir2 P2 C26 C28 31.0(2)
C23 P2 C26 C27 45.2(2)
Ir1 P2 C26 C27 -176.07(17)
Ir2 P2 C26 C27 -92.1(2)
